data_4084803
loop_
_publ_author_name
'Xu, Songchen'
'Manna, Kuntal'
'Ellern, Arkady'
'Sadow, Aaron D.'

_publ_section_title
;
 Mixed N-Heterocyclic Carbene--Bis(oxazolinyl)borato Rhodium and Iridium
 Complexes in Photochemical and Thermal Oxidative Addition Reactions
;
_journal_issue 23
_journal_name_full Organometallics
_journal_page_first 6840
_journal_paper_doi 10.1021/om500891h
_journal_volume 33
_journal_year 2014
_chemical_formula_moiety 'C39 H51 B Ir N5 O2 Si'
_chemical_formula_sum 'C39 H51 B Ir N5 O2 Si'
_chemical_formula_weight 852.95
_chemical_name_systematic
; 
 ? 
;
_space_group_crystal_system monoclinic
_space_group_IT_number 14
_space_group_name_Hall '-P 2ybc'
_space_group_name_H-M_alt 'P 1 21/c 1'
_symmetry_space_group_name_Hall '-P 2ybc'
_symmetry_space_group_name_H-M 'P 1 21/c 1'
_atom_sites_solution_hydrogens geom
_audit_creation_method SHELXL-2013
_cell_angle_alpha 90
_cell_angle_beta 99.254(3)
_cell_angle_gamma 90
_cell_formula_units_Z 4
_cell_length_a 9.684(2)
_cell_length_b 16.776(4)
_cell_length_c 23.982(5)
_cell_measurement_reflns_used 4198
_cell_measurement_temperature 173(2)
_cell_measurement_theta_max 21.74
_cell_measurement_theta_min 2.45
_cell_volume 3845.4(15)
_computing_cell_refinement 'SAINT V7.66A (Bruker AXS, 2013)'
_computing_data_collection 'APEX2 Suite (Bruker AXS, 2013)'
_computing_data_reduction 'SAINT V7.66A (Bruker AXS, 2013)'
_computing_molecular_graphics 'XSHELL (Bruker AXS, 2007)'
_computing_publication_material 'APEX2 Suite (Bruker AXS, 2013)'
_computing_structure_refinement 'SHELXL-2013 (Sheldrick, 2013)'
_computing_structure_solution 'SHELXS-2013 (Sheldrick, 2013)'
_diffrn_ambient_temperature 173(2)
_diffrn_measured_fraction_theta_full 0.971
_diffrn_measured_fraction_theta_max 0.996
_diffrn_measurement_device_type 'Bruker APEX-II CCD'
_diffrn_measurement_method '\f and \w scans'
_diffrn_radiation_type MoK\a
_diffrn_radiation_wavelength 0.71073
_diffrn_reflns_av_R_equivalents 0.0977
_diffrn_reflns_av_unetI/netI 0.0721
_diffrn_reflns_Laue_measured_fraction_full 0.971
_diffrn_reflns_Laue_measured_fraction_max 0.996
_diffrn_reflns_limit_h_max 11
_diffrn_reflns_limit_h_min -11
_diffrn_reflns_limit_k_max 19
_diffrn_reflns_limit_k_min -19
_diffrn_reflns_limit_l_max 28
_diffrn_reflns_limit_l_min -28
_diffrn_reflns_number 30151
_diffrn_reflns_point_group_measured_fraction_full 0.971
_diffrn_reflns_point_group_measured_fraction_max 0.996
_diffrn_reflns_theta_full 25.242
_diffrn_reflns_theta_max 25.043
_diffrn_reflns_theta_min 1.721
_exptl_absorpt_coefficient_mu 3.543
_exptl_absorpt_correction_T_max 0.75
_exptl_absorpt_correction_T_min 0.59
_exptl_absorpt_correction_type multi-scan
_exptl_crystal_colour brown
_exptl_crystal_density_diffrn 1.473
_exptl_crystal_description prism
_exptl_crystal_F_000 1728
_exptl_crystal_size_max 0.25
_exptl_crystal_size_mid 0.140
_exptl_crystal_size_min 0.110
_refine_diff_density_max 2.015
_refine_diff_density_min -1.405
_refine_diff_density_rms 0.164
_refine_ls_extinction_method none
_refine_ls_goodness_of_fit_ref 1.061
_refine_ls_hydrogen_treatment mixed
_refine_ls_matrix_type full
_refine_ls_number_parameters 453
_refine_ls_number_reflns 6770
_refine_ls_number_restraints 0
_refine_ls_restrained_S_all 1.061
_refine_ls_R_factor_all 0.0757
_refine_ls_R_factor_gt 0.0452
_refine_ls_shift/su_max 0.002
_refine_ls_shift/su_mean 0.000
_refine_ls_structure_factor_coef Fsqd
_refine_ls_weighting_details 'w=1/[\s^2^(Fo^2^)+(0.0499P)^2^+4.1530P] where P=(Fo^2^+2Fc^2^)/3'
_refine_ls_weighting_scheme calc
_refine_ls_wR_factor_gt 0.0960
_refine_ls_wR_factor_ref 0.1114
_reflns_Friedel_coverage 0.000
_reflns_number_gt 4951
_reflns_number_total 6770
_reflns_threshold_expression 'I > 2\s(I)'
_cod_data_source_file om500891h_si_002.cif
_cod_data_source_block 17ImMesIrHSiHPhNCtBu
_cod_depositor_comments 'Adding full bibliography for 4084789--4084803.cif.'
_cod_original_cell_volume 3845.1(14)
_cod_database_code 4084803
_shelx_space_group_comment
; 
The symmetry employed for this shelxl refinement is uniquely defined 
by the following loop, which should always be used as a source of 
symmetry information in preference to the above space-group names. 
They are only intended as comments. 
;
_shelx_estimated_absorpt_t_min 0.009
_shelx_estimated_absorpt_t_max 0.697
_shelxl_version_number 2013-4

loop_
_space_group_symop_operation_xyz
'x, y, z'
'-x, y+1/2, -z+1/2'
'-x, -y, -z'
'x, -y-1/2, z-1/2'

loop_
_atom_site_label
_atom_site_type_symbol
_atom_site_fract_x
_atom_site_fract_y
_atom_site_fract_z
_atom_site_U_iso_or_equiv
_atom_site_adp_type
_atom_site_occupancy
_atom_site_site_symmetry_order
_atom_site_calc_flag
_atom_site_refinement_flags_posn
_atom_site_refinement_flags_adp
Ir1 Ir 0.66724(3) 0.84991(2) 0.15915(2) 0.02099(10) Uani 1 1 d . .
Si1 Si 0.7749(2) 0.72989(13) 0.19063(9) 0.0317(5) Uani 1 1 d . .
H1S H 0.916(5) 0.72763(15) 0.1732(6) 0.038 Uiso 1 1 calc R U
H2S H 0.7965(8) 0.72965(13) 0.254(2) 0.038 Uiso 1 1 calc R U
B1 B 0.7821(8) 1.0268(5) 0.1279(3) 0.0236(18) Uani 1 1 d . .
C1 C 0.9883(7) 0.8856(5) 0.2811(3) 0.0362(19) Uani 1 1 d . .
H1A H 0.9661 0.8311 0.2677 0.054 Uiso 1 1 calc R U
H1B H 1.0336 0.8841 0.3207 0.054 Uiso 1 1 calc R U
H1C H 1.0515 0.9103 0.2581 0.054 Uiso 1 1 calc R U
C2 C 0.8540(7) 0.9341(4) 0.2761(3) 0.0271(17) Uani 1 1 d . .
C3 C 0.7541(8) 0.8995(5) 0.3124(3) 0.0352(19) Uani 1 1 d . .
H3A H 0.6635 0.9266 0.3037 0.053 Uiso 1 1 calc R U
H3B H 0.7926 0.9071 0.3524 0.053 Uiso 1 1 calc R U
H3C H 0.7416 0.8424 0.3045 0.053 Uiso 1 1 calc R U
C4 C 0.8820(8) 1.0214(5) 0.2873(3) 0.0349(19) Uani 1 1 d . .
H4A H 0.8062 1.0458 0.3047 0.042 Uiso 1 1 calc R U
H4B H 0.9720 1.0291 0.3129 0.042 Uiso 1 1 calc R U
C5 C 0.8201(7) 1.0029(4) 0.1936(3) 0.0251(16) Uani 1 1 d . .
C6 C 0.3511(8) 0.9142(5) 0.0558(4) 0.045(2) Uani 1 1 d . .
H6A H 0.4021 0.9308 0.0256 0.068 Uiso 1 1 calc R U
H6B H 0.2504 0.9201 0.0429 0.068 Uiso 1 1 calc R U
H6C H 0.3725 0.8582 0.0653 0.068 Uiso 1 1 calc R U
C7 C 0.3949(7) 0.9652(4) 0.1071(3) 0.0258(16) Uani 1 1 d . .
C8 C 0.3137(8) 0.9461(6) 0.1537(3) 0.048(2) Uani 1 1 d . .
H8A H 0.3218 0.8891 0.1624 0.072 Uiso 1 1 calc R U
H8B H 0.2151 0.9599 0.1417 0.072 Uiso 1 1 calc R U
H8C H 0.3513 0.9769 0.1875 0.072 Uiso 1 1 calc R U
C9 C 0.3842(8) 1.0541(5) 0.0920(4) 0.049(2) Uani 1 1 d . .
H9A H 0.3269 1.0621 0.0543 0.058 Uiso 1 1 calc R U
H9B H 0.3415 1.0843 0.1203 0.058 Uiso 1 1 calc R U
C10 C 0.6117(7) 1.0194(4) 0.1150(3) 0.0211(15) Uani 1 1 d . .
C11 C 0.7949(7) 0.8781(4) 0.1011(3) 0.0196(15) Uani 1 1 d . .
C12 C 0.8473(8) 0.7503(4) 0.0534(3) 0.0263(16) Uani 1 1 d . .
C13 C 0.7290(8) 0.7152(5) 0.0211(3) 0.0318(18) Uani 1 1 d . .
C14 C 0.6052(9) 0.7630(5) -0.0046(4) 0.049(2) Uani 1 1 d . .
H14A H 0.6220 0.7853 -0.0407 0.073 Uiso 1 1 calc R U
H14B H 0.5899 0.8065 0.0210 0.073 Uiso 1 1 calc R U
H14C H 0.5222 0.7287 -0.0111 0.073 Uiso 1 1 calc R U
C15 C 0.7313(10) 0.6339(5) 0.0137(3) 0.044(2) Uani 1 1 d . .
H15 H 0.6530 0.6095 -0.0088 0.052 Uiso 1 1 calc R U
C16 C 0.8424(11) 0.5855(5) 0.0375(4) 0.048(2) Uani 1 1 d . .
C17 C 0.8354(11) 0.4957(5) 0.0323(5) 0.065(3) Uani 1 1 d . .
H17A H 0.9265 0.4728 0.0480 0.097 Uiso 1 1 calc R U
H17B H 0.8116 0.4809 -0.0076 0.097 Uiso 1 1 calc R U
H17C H 0.7637 0.4752 0.0531 0.097 Uiso 1 1 calc R U
C18 C 0.9600(9) 0.6242(5) 0.0657(3) 0.040(2) Uani 1 1 d . .
H18 H 1.0404 0.5934 0.0799 0.048 Uiso 1 1 calc R U
C19 C 0.9647(8) 0.7056(5) 0.0740(3) 0.0337(19) Uani 1 1 d . .
C20 C 1.0969(8) 0.7447(5) 0.1034(4) 0.044(2) Uani 1 1 d . .
H20A H 1.1421 0.7732 0.0756 0.066 Uiso 1 1 calc R U
H20B H 1.1606 0.7038 0.1219 0.066 Uiso 1 1 calc R U
H20C H 1.0738 0.7823 0.1317 0.066 Uiso 1 1 calc R U
C21 C 0.9240(7) 0.8853(4) 0.0312(3) 0.0281(17) Uani 1 1 d . .
H21 H 0.9732 0.8702 0.0016 0.034 Uiso 1 1 calc R U
C22 C 0.9129(7) 0.9585(4) 0.0507(3) 0.0244(16) Uani 1 1 d . .
H22 H 0.9521 1.0054 0.0375 0.029 Uiso 1 1 calc R U
C23 C 0.8549(7) 1.1088(4) 0.1114(3) 0.0252(16) Uani 1 1 d . .
C24 C 0.9934(8) 1.1255(4) 0.1331(3) 0.0312(18) Uani 1 1 d . .
H24 H 1.0436 1.0886 0.1588 0.037 Uiso 1 1 calc R U
C25 C 1.0622(9) 1.1935(5) 0.1193(3) 0.039(2) Uani 1 1 d . .
H25 H 1.1574 1.2020 0.1351 0.047 Uiso 1 1 calc R U
C26 C 0.9919(8) 1.2488(5) 0.0825(3) 0.038(2) Uani 1 1 d . .
H26 H 1.0378 1.2957 0.0728 0.045 Uiso 1 1 calc R U
C27 C 0.8537(8) 1.2346(5) 0.0600(3) 0.0342(19) Uani 1 1 d . .
H27 H 0.8041 1.2721 0.0346 0.041 Uiso 1 1 calc R U
C28 C 0.7859(8) 1.1655(4) 0.0742(3) 0.0282(17) Uani 1 1 d . .
H28 H 0.6908 1.1570 0.0582 0.034 Uiso 1 1 calc R U
C29 C 0.5449(8) 0.8142(4) 0.2109(3) 0.0263(16) Uani 1 1 d . .
C30 C 0.4094(7) 0.7348(4) 0.2778(3) 0.0288(17) Uani 1 1 d . .
C31 C 0.4737(9) 0.7561(5) 0.3376(3) 0.044(2) Uani 1 1 d . .
H31A H 0.5740 0.7442 0.3433 0.066 Uiso 1 1 calc R U
H31B H 0.4288 0.7248 0.3642 0.066 Uiso 1 1 calc R U
H31C H 0.4598 0.8130 0.3440 0.066 Uiso 1 1 calc R U
C32 C 0.4431(9) 0.6499(5) 0.2649(4) 0.045(2) Uani 1 1 d . .
H32A H 0.4050 0.6378 0.2255 0.068 Uiso 1 1 calc R U
H32B H 0.4015 0.6140 0.2899 0.068 Uiso 1 1 calc R U
H32C H 0.5448 0.6427 0.2711 0.068 Uiso 1 1 calc R U
C33 C 0.2538(8) 0.7510(6) 0.2677(4) 0.051(2) Uani 1 1 d . .
H33A H 0.2372 0.8075 0.2747 0.076 Uiso 1 1 calc R U
H33B H 0.2085 0.7181 0.2932 0.076 Uiso 1 1 calc R U
H33C H 0.2149 0.7380 0.2284 0.076 Uiso 1 1 calc R U
C34 C 0.6776(8) 0.6347(5) 0.1645(3) 0.0354(19) Uani 1 1 d . .
C35 C 0.5587(10) 0.6335(5) 0.1249(4) 0.045(2) Uani 1 1 d . .
H35 H 0.5210 0.6825 0.1093 0.054 Uiso 1 1 calc R U
C36 C 0.4924(10) 0.5635(6) 0.1070(4) 0.054(2) Uani 1 1 d . .
H36 H 0.4115 0.5646 0.0787 0.065 Uiso 1 1 calc R U
C37 C 0.5424(10) 0.4911(5) 0.1297(4) 0.052(3) Uani 1 1 d . .
H37 H 0.4966 0.4427 0.1171 0.062 Uiso 1 1 calc R U
C38 C 0.6589(11) 0.4903(7) 0.1708(5) 0.076(4) Uani 1 1 d . .
H38 H 0.6946 0.4415 0.1872 0.091 Uiso 1 1 calc R U
C39 C 0.7246(9) 0.5633(5) 0.1881(4) 0.050(2) Uani 1 1 d . .
H39 H 0.8039 0.5629 0.2171 0.060 Uiso 1 1 calc R U
N1 N 0.7893(6) 0.9366(3) 0.2151(2) 0.0235(13) Uani 1 1 d . .
N2 N 0.5496(5) 0.9565(3) 0.1262(2) 0.0242(13) Uani 1 1 d . .
N3 N 0.8332(5) 0.9544(3) 0.0943(2) 0.0208(12) Uani 1 1 d . .
N4 N 0.8514(6) 0.8348(3) 0.0616(2) 0.0247(14) Uani 1 1 d . .
N5 N 0.4737(6) 0.7854(4) 0.2398(3) 0.0308(15) Uani 1 1 d . .
O1 O 0.8874(5) 1.0563(3) 0.23205(19) 0.0295(12) Uani 1 1 d . .
O2 O 0.5279(5) 1.0799(3) 0.0919(2) 0.0292(12) Uani 1 1 d . .

loop_
_atom_site_aniso_label
_atom_site_aniso_U_11
_atom_site_aniso_U_22
_atom_site_aniso_U_33
_atom_site_aniso_U_23
_atom_site_aniso_U_13
_atom_site_aniso_U_12
Ir1 0.02013(15) 0.02513(16) 0.01777(16) 0.00215(13) 0.00326(10) -0.00073(13)
Si1 0.0310(12) 0.0352(12) 0.0297(12) 0.0046(10) 0.0069(9) 0.0034(10)
B1 0.023(4) 0.026(5) 0.023(4) -0.007(3) 0.006(3) 0.002(3)
C1 0.023(4) 0.051(5) 0.034(5) 0.003(4) 0.000(3) 0.001(4)
C2 0.022(4) 0.041(5) 0.018(4) 0.001(3) 0.002(3) -0.001(3)
C3 0.036(5) 0.056(5) 0.013(4) 0.000(4) 0.001(3) -0.002(4)
C4 0.035(4) 0.049(5) 0.020(4) -0.005(4) 0.000(3) -0.001(4)
C5 0.015(3) 0.034(4) 0.027(4) -0.001(3) 0.004(3) 0.007(3)
C6 0.029(5) 0.059(6) 0.044(5) -0.009(4) -0.006(4) 0.006(4)
C7 0.013(3) 0.033(4) 0.030(4) 0.003(3) -0.001(3) 0.001(3)
C8 0.020(4) 0.077(7) 0.047(5) 0.015(5) 0.008(4) 0.013(4)
C9 0.022(4) 0.039(5) 0.082(7) 0.023(5) -0.003(4) 0.001(4)
C10 0.030(4) 0.018(4) 0.015(4) -0.004(3) 0.004(3) 0.005(3)
C11 0.017(3) 0.026(4) 0.014(4) 0.003(3) -0.002(3) 0.005(3)
C12 0.036(4) 0.026(4) 0.017(4) 0.004(3) 0.007(3) 0.000(3)
C13 0.039(5) 0.039(5) 0.018(4) -0.002(3) 0.005(3) 0.000(4)
C14 0.055(6) 0.045(5) 0.039(5) -0.001(4) -0.014(4) -0.002(4)
C15 0.058(6) 0.041(5) 0.032(5) -0.013(4) 0.007(4) -0.012(4)
C16 0.073(7) 0.030(5) 0.049(6) 0.002(4) 0.031(5) -0.002(5)
C17 0.086(8) 0.030(5) 0.089(8) -0.009(5) 0.050(7) -0.003(5)
C18 0.051(5) 0.035(5) 0.037(5) 0.008(4) 0.015(4) 0.011(4)
C19 0.029(4) 0.038(5) 0.034(5) -0.002(4) 0.005(4) 0.003(4)
C20 0.037(5) 0.046(5) 0.048(5) 0.000(4) 0.006(4) 0.006(4)
C21 0.029(4) 0.028(4) 0.028(4) -0.005(3) 0.007(3) 0.001(3)
C22 0.026(4) 0.030(4) 0.018(4) 0.007(3) 0.006(3) -0.002(3)
C23 0.028(4) 0.028(4) 0.021(4) -0.008(3) 0.006(3) 0.000(3)
C24 0.029(4) 0.034(4) 0.030(4) -0.004(3) 0.001(3) -0.003(3)
C25 0.038(5) 0.039(5) 0.040(5) -0.005(4) 0.004(4) -0.014(4)
C26 0.047(5) 0.029(4) 0.041(5) -0.005(4) 0.019(4) -0.015(4)
C27 0.045(5) 0.032(4) 0.027(4) 0.002(4) 0.012(4) 0.004(4)
C28 0.033(4) 0.029(4) 0.024(4) -0.001(3) 0.009(3) 0.000(3)
C29 0.031(4) 0.027(4) 0.020(4) 0.001(3) -0.001(3) 0.001(3)
C30 0.027(4) 0.036(4) 0.024(4) 0.012(3) 0.008(3) 0.002(3)
C31 0.057(6) 0.048(5) 0.029(5) 0.002(4) 0.016(4) -0.009(4)
C32 0.053(6) 0.038(5) 0.048(5) -0.004(4) 0.019(4) -0.007(4)
C33 0.032(5) 0.061(6) 0.059(6) 0.024(5) 0.008(4) -0.001(4)
C34 0.038(5) 0.034(5) 0.037(5) 0.000(4) 0.017(4) 0.010(4)
C35 0.062(6) 0.031(5) 0.041(5) 0.002(4) 0.005(5) -0.009(4)
C36 0.065(6) 0.059(6) 0.038(5) 0.001(5) 0.009(5) -0.014(5)
C37 0.052(6) 0.029(5) 0.080(7) -0.012(5) 0.027(6) -0.012(4)
C38 0.051(7) 0.055(7) 0.121(11) 0.020(7) 0.010(7) 0.005(6)
C39 0.035(5) 0.039(5) 0.074(7) 0.004(5) 0.001(5) 0.002(4)
N1 0.020(3) 0.032(4) 0.017(3) -0.003(3) 0.000(2) 0.003(3)
N2 0.015(3) 0.029(3) 0.028(3) 0.000(3) 0.001(2) 0.000(3)
N3 0.022(3) 0.025(3) 0.017(3) -0.001(3) 0.006(2) -0.001(3)
N4 0.024(3) 0.033(4) 0.018(3) 0.000(3) 0.007(3) 0.001(3)
N5 0.031(4) 0.033(4) 0.031(4) 0.010(3) 0.011(3) 0.001(3)
O1 0.030(3) 0.033(3) 0.024(3) -0.006(2) 0.001(2) -0.007(2)
O2 0.022(3) 0.027(3) 0.037(3) 0.003(2) 0.000(2) 0.000(2)

loop_
_atom_type_symbol
_atom_type_description
_atom_type_scat_dispersion_real
_atom_type_scat_dispersion_imag
_atom_type_scat_source
C C 0.0033 0.0016 'International Tables Vol C Tables 4.2.6.8 and 6.1.1.4'
H H 0.0000 0.0000 'International Tables Vol C Tables 4.2.6.8 and 6.1.1.4'
B B 0.0013 0.0007 'International Tables Vol C Tables 4.2.6.8 and 6.1.1.4'
N N 0.0061 0.0033 'International Tables Vol C Tables 4.2.6.8 and 6.1.1.4'
O O 0.0106 0.0060 'International Tables Vol C Tables 4.2.6.8 and 6.1.1.4'
Si Si 0.0817 0.0704 'International Tables Vol C Tables 4.2.6.8 and 6.1.1.4'
Ir Ir -1.4442 7.9887 'International Tables Vol C Tables 4.2.6.8 and 6.1.1.4'

loop_
_geom_angle_atom_site_label_1
_geom_angle_atom_site_label_2
_geom_angle_atom_site_label_3
_geom_angle
C29 Ir1 C11 175.0(3)
C29 Ir1 N1 97.9(3)
C11 Ir1 N1 86.4(2)
C29 Ir1 N2 98.4(3)
C11 Ir1 N2 84.4(2)
N1 Ir1 N2 83.0(2)
C29 Ir1 Si1 79.3(2)
C11 Ir1 Si1 97.54(19)
N1 Ir1 Si1 101.85(16)
N2 Ir1 Si1 174.88(15)
C34 Si1 Ir1 116.4(3)
C34 Si1 H1S 108.2
Ir1 Si1 H1S 108.2
C34 Si1 H2S 108.2
Ir1 Si1 H2S 108.2
H1S Si1 H2S 107.3
N3 B1 C5 105.5(6)
N3 B1 C23 110.1(6)
C5 B1 C23 114.2(6)
N3 B1 C10 103.6(5)
C5 B1 C10 103.3(6)
C23 B1 C10 118.9(6)
C2 C1 H1A 109.5
C2 C1 H1B 109.5
H1A C1 H1B 109.5
C2 C1 H1C 109.5
H1A C1 H1C 109.5
H1B C1 H1C 109.5
N1 C2 C4 100.5(5)
N1 C2 C3 111.5(6)
C4 C2 C3 112.5(6)
N1 C2 C1 108.1(6)
C4 C2 C1 112.3(6)
C3 C2 C1 111.5(6)
C2 C3 H3A 109.5
C2 C3 H3B 109.5
H3A C3 H3B 109.5
C2 C3 H3C 109.5
H3A C3 H3C 109.5
H3B C3 H3C 109.5
O1 C4 C2 105.0(5)
O1 C4 H4A 110.7
C2 C4 H4A 110.7
O1 C4 H4B 110.7
C2 C4 H4B 110.7
H4A C4 H4B 108.8
N1 C5 O1 114.4(6)
N1 C5 B1 125.3(6)
O1 C5 B1 120.2(6)
C7 C6 H6A 109.5
C7 C6 H6B 109.5
H6A C6 H6B 109.5
C7 C6 H6C 109.5
H6A C6 H6C 109.5
H6B C6 H6C 109.5
C8 C7 N2 111.6(6)
C8 C7 C6 112.1(7)
N2 C7 C6 109.3(6)
C8 C7 C9 111.1(7)
N2 C7 C9 101.1(5)
C6 C7 C9 111.1(7)
C7 C8 H8A 109.5
C7 C8 H8B 109.5
H8A C8 H8B 109.5
C7 C8 H8C 109.5
H8A C8 H8C 109.5
H8B C8 H8C 109.5
O2 C9 C7 105.1(6)
O2 C9 H9A 110.7
C7 C9 H9A 110.7
O2 C9 H9B 110.7
C7 C9 H9B 110.7
H9A C9 H9B 108.8
N2 C10 O2 115.9(6)
N2 C10 B1 121.6(6)
O2 C10 B1 122.5(6)
N3 C11 N4 105.7(6)
N3 C11 Ir1 120.4(5)
N4 C11 Ir1 133.8(5)
C19 C12 C13 121.2(7)
C19 C12 N4 119.0(6)
C13 C12 N4 119.6(6)
C15 C13 C12 117.3(7)
C15 C13 C14 120.5(7)
C12 C13 C14 122.2(7)
C13 C14 H14A 109.5
C13 C14 H14B 109.5
H14A C14 H14B 109.5
C13 C14 H14C 109.5
H14A C14 H14C 109.5
H14B C14 H14C 109.5
C13 C15 C16 123.4(8)
C13 C15 H15 118.3
C16 C15 H15 118.3
C18 C16 C15 116.5(8)
C18 C16 C17 121.9(9)
C15 C16 C17 121.6(9)
C16 C17 H17A 109.5
C16 C17 H17B 109.5
H17A C17 H17B 109.5
C16 C17 H17C 109.5
H17A C17 H17C 109.5
H17B C17 H17C 109.5
C19 C18 C16 122.5(8)
C19 C18 H18 118.7
C16 C18 H18 118.7
C18 C19 C12 118.6(7)
C18 C19 C20 120.2(7)
C12 C19 C20 121.1(7)
C19 C20 H20A 109.5
C19 C20 H20B 109.5
H20A C20 H20B 109.5
C19 C20 H20C 109.5
H20A C20 H20C 109.5
H20B C20 H20C 109.5
C22 C21 N4 107.8(6)
C22 C21 H21 126.1
N4 C21 H21 126.1
C21 C22 N3 107.7(6)
C21 C22 H22 126.1
N3 C22 H22 126.1
C24 C23 C28 115.9(7)
C24 C23 B1 120.7(7)
C28 C23 B1 123.4(6)
C23 C24 C25 123.2(7)
C23 C24 H24 118.4
C25 C24 H24 118.4
C26 C25 C24 119.9(7)
C26 C25 H25 120.0
C24 C25 H25 120.0
C27 C26 C25 118.7(7)
C27 C26 H26 120.7
C25 C26 H26 120.7
C26 C27 C28 120.7(7)
C26 C27 H27 119.6
C28 C27 H27 119.6
C23 C28 C27 121.5(7)
C23 C28 H28 119.2
C27 C28 H28 119.2
N5 C29 Ir1 173.3(7)
N5 C30 C32 107.2(6)
N5 C30 C33 108.1(6)
C32 C30 C33 112.4(7)
N5 C30 C31 107.7(6)
C32 C30 C31 110.3(7)
C33 C30 C31 110.9(7)
C30 C31 H31A 109.5
C30 C31 H31B 109.5
H31A C31 H31B 109.5
C30 C31 H31C 109.5
H31A C31 H31C 109.5
H31B C31 H31C 109.5
C30 C32 H32A 109.5
C30 C32 H32B 109.5
H32A C32 H32B 109.5
C30 C32 H32C 109.5
H32A C32 H32C 109.5
H32B C32 H32C 109.5
C30 C33 H33A 109.5
C30 C33 H33B 109.5
H33A C33 H33B 109.5
C30 C33 H33C 109.5
H33A C33 H33C 109.5
H33B C33 H33C 109.5
C35 C34 C39 117.4(8)
C35 C34 Si1 123.7(6)
C39 C34 Si1 118.8(7)
C34 C35 C36 121.8(8)
C34 C35 H35 119.1
C36 C35 H35 119.1
C35 C36 C37 120.7(9)
C35 C36 H36 119.7
C37 C36 H36 119.7
C38 C37 C36 119.1(9)
C38 C37 H37 120.5
C36 C37 H37 120.5
C37 C38 C39 118.9(9)
C37 C38 H38 120.6
C39 C38 H38 120.6
C34 C39 C38 122.1(9)
C34 C39 H39 118.9
C38 C39 H39 118.9
C5 N1 C2 109.2(6)
C5 N1 Ir1 117.9(5)
C2 N1 Ir1 132.8(5)
C10 N2 C7 109.8(6)
C10 N2 Ir1 121.3(5)
C7 N2 Ir1 128.5(4)
C11 N3 C22 109.5(6)
C11 N3 B1 123.5(5)
C22 N3 B1 126.8(6)
C11 N4 C21 109.4(6)
C11 N4 C12 127.8(6)
C21 N4 C12 122.7(6)
C29 N5 C30 166.5(7)
C5 O1 C4 105.4(5)
C10 O2 C9 106.5(5)

loop_
_geom_bond_atom_site_label_1
_geom_bond_atom_site_label_2
_geom_bond_distance
Ir1 C29 1.943(8)
Ir1 C11 2.059(7)
Ir1 N1 2.191(5)
Ir1 N2 2.198(6)
Ir1 Si1 2.336(2)
Si1 C34 1.909(8)
Si1 H1S 1.50(5)
Si1 H2S 1.50(5)
B1 N3 1.579(9)
B1 C5 1.611(11)
B1 C23 1.624(11)
B1 C10 1.634(10)
C1 C2 1.522(10)
C1 H1A 0.9800
C1 H1B 0.9800
C1 H1C 0.9800
C2 N1 1.497(8)
C2 C4 1.506(10)
C2 C3 1.517(9)
C3 H3A 0.9800
C3 H3B 0.9800
C3 H3C 0.9800
C4 O1 1.458(8)
C4 H4A 0.9900
C4 H4B 0.9900
C5 N1 1.280(9)
C5 O1 1.372(8)
C6 C7 1.505(10)
C6 H6A 0.9800
C6 H6B 0.9800
C6 H6C 0.9800
C7 C8 1.500(10)
C7 N2 1.502(8)
C7 C9 1.534(10)
C8 H8A 0.9800
C8 H8B 0.9800
C8 H8C 0.9800
C9 O2 1.457(8)
C9 H9A 0.9900
C9 H9B 0.9900
C10 N2 1.264(8)
C10 O2 1.361(8)
C11 N3 1.350(8)
C11 N4 1.377(8)
C12 C19 1.385(10)
C12 C13 1.405(10)
C12 N4 1.430(9)
C13 C15 1.375(11)
C13 C14 1.492(10)
C14 H14A 0.9800
C14 H14B 0.9800
C14 H14C 0.9800
C15 C16 1.395(12)
C15 H15 0.9500
C16 C18 1.388(12)
C16 C17 1.513(11)
C17 H17A 0.9800
C17 H17B 0.9800
C17 H17C 0.9800
C18 C19 1.379(11)
C18 H18 0.9500
C19 C20 1.508(10)
C20 H20A 0.9800
C20 H20B 0.9800
C20 H20C 0.9800
C21 C22 1.326(10)
C21 N4 1.381(9)
C21 H21 0.9500
C22 N3 1.398(8)
C22 H22 0.9500
C23 C24 1.386(10)
C23 C28 1.399(10)
C24 C25 1.388(10)
C24 H24 0.9500
C25 C26 1.382(11)
C25 H25 0.9500
C26 C27 1.381(10)
C26 H26 0.9500
C27 C28 1.401(10)
C27 H27 0.9500
C28 H28 0.9500
C29 N5 1.158(9)
C30 N5 1.456(9)
C30 C32 1.504(10)
C30 C33 1.511(10)
C30 C31 1.512(10)
C31 H31A 0.9800
C31 H31B 0.9800
C31 H31C 0.9800
C32 H32A 0.9800
C32 H32B 0.9800
C32 H32C 0.9800
C33 H33A 0.9800
C33 H33B 0.9800
C33 H33C 0.9800
C34 C35 1.370(11)
C34 C39 1.371(11)
C35 C36 1.374(11)
C35 H35 0.9500
C36 C37 1.386(12)
C36 H36 0.9500
C37 C38 1.372(13)
C37 H37 0.9500
C38 C39 1.411(14)
C38 H38 0.9500
C39 H39 0.9500
